data_4035324
loop_
_publ_author_name
'Bar\'at, Viktor'
'Cs\'ok\'as, D\'aniel'
'Bates, Roderick W.'

_publ_section_title
;
 Synthesis of (-)-Cytisine Using a 6- endo aza-Michael Addition.
;
_journal_issue 16
_journal_name_full 'The Journal of organic chemistry'
_journal_page_first 9088
_journal_page_last 9095
_journal_paper_doi 10.1021/acs.joc.8b01156
_journal_volume 83
_journal_year 2018
_chemical_absolute_configuration ad
_chemical_formula_sum 'C20 H18 Br I N2 O3'
_chemical_formula_weight 541.17
_space_group_crystal_system orthorhombic
_space_group_IT_number 19
_space_group_name_Hall 'P 2ac 2ab'
_space_group_name_H-M_alt 'P 21 21 21'
_atom_sites_solution_hydrogens geom
_cell_angle_alpha 90
_cell_angle_beta 90
_cell_angle_gamma 90
_cell_formula_units_Z 4
_cell_length_a 10.2525(3)
_cell_length_b 11.9028(3)
_cell_length_c 16.3680(5)
_cell_measurement_reflns_used 4912
_cell_measurement_temperature 100.(2)
_cell_measurement_theta_max 30.2880
_cell_measurement_theta_min 2.6220
_cell_volume 1997.44(10)
_computing_cell_refinement 'SAINT V8.37A (Bruker AXS Inc., 2015)'
_computing_data_collection 'APEX3 (Bruker AXS Inc., 2016)'
_computing_data_reduction 'SAINT V8.37A (Bruker AXS Inc., 2015)'
_computing_molecular_graphics 'XP (Bruker AXS Inc., 2016)'
_computing_publication_material 'APEX3 (Bruker AXS Inc., 2016)'
_computing_structure_refinement 'SHELXL-2014/7 (Sheldrick, 2014)'
_computing_structure_solution 'XT, VERSION 2014/5'
_diffrn_ambient_temperature 100.(2)
_diffrn_detector_area_resol_mean 7.4074
_diffrn_measured_fraction_theta_full 0.997
_diffrn_measured_fraction_theta_max 0.997
_diffrn_measurement_device_type 'Photon II CPADs detector'
_diffrn_measurement_method 'phi and omega scans'
_diffrn_radiation_monochromator 'Multilayer Mirror'
_diffrn_radiation_type MoK\a
_diffrn_radiation_wavelength 0.71073
_diffrn_reflns_av_R_equivalents 0.0822
_diffrn_reflns_av_unetI/netI 0.1016
_diffrn_reflns_limit_h_max 13
_diffrn_reflns_limit_h_min -14
_diffrn_reflns_limit_k_max 16
_diffrn_reflns_limit_k_min -17
_diffrn_reflns_limit_l_max 23
_diffrn_reflns_limit_l_min -21
_diffrn_reflns_number 21623
_diffrn_reflns_theta_full 31.01
_diffrn_reflns_theta_max 31.01
_diffrn_reflns_theta_min 2.34
_diffrn_source 'Incoatec microfocus source'
_diffrn_source_type 'Bruker D8 Quest'
_exptl_absorpt_coefficient_mu 3.626
_exptl_absorpt_correction_T_max 0.87
_exptl_absorpt_correction_T_min 0.61
_exptl_absorpt_correction_type multi-scan
_exptl_absorpt_process_details
;
SADABS-2016/2 - Bruker AXS area detector scaling and absorption correction
;
_exptl_crystal_colour colourless
_exptl_crystal_density_diffrn 1.800
_exptl_crystal_density_method 'not measured'
_exptl_crystal_description plate
_exptl_crystal_F_000 1056
_exptl_crystal_size_max 0.320
_exptl_crystal_size_mid 0.220
_exptl_crystal_size_min 0.040
_refine_diff_density_max 0.804
_refine_diff_density_min -1.328
_refine_ls_abs_structure_details
;

Flack x determined using 1557 quotients [(I+)-(I-)]/[(I+)+(I-)]
(Parsons, Flack and Wagner, Acta Cryst. B69 (2013) 249-259).
;
_refine_ls_abs_structure_Flack 0.008(9)
_refine_ls_extinction_method none
_refine_ls_goodness_of_fit_ref 1.006
_refine_ls_hydrogen_treatment constr
_refine_ls_matrix_type full
_refine_ls_number_parameters 244
_refine_ls_number_reflns 6335
_refine_ls_number_restraints 0
_refine_ls_restrained_S_all 1.006
_refine_ls_R_factor_all 0.0838
_refine_ls_R_factor_gt 0.0455
_refine_ls_shift/su_max 0.001
_refine_ls_shift/su_mean 0.000
_refine_ls_structure_factor_coef Fsqd
_refine_ls_weighting_details 'w=1/[\s^2^(Fo^2^)] where P=(Fo^2^+2Fc^2^)/3'
_refine_ls_weighting_scheme calc
_refine_ls_wR_factor_gt 0.0560
_refine_ls_wR_factor_ref 0.0653
_reflns_number_gt 4684
_reflns_number_total 6335
_reflns_threshold_expression 'I > 2\s(I)'
_cod_data_source_file jo8b01156_si_003.cif
_cod_data_source_block rb99m
_cod_depositor_comments
;
The following automatic conversions were performed:

data item '_exptl_absorpt_correction_type' value 'Multi-Scan' was
changed to 'multi-scan' in accordance with the
/home/data/users/saulius/crontab/automatic-downloads/current/ACS/lib/dictionaries/cif_core.dic
dictionary named 'cif_core.dic' version 2.4.2 last updated on
2011-04-26.

Automatic conversion script
Id: cif_fix_values 6909 2019-04-08 15:41:33Z antanas 
;
_cod_database_code 4035324

loop_
_space_group_symop_operation_xyz
'x, y, z'
'-x+1/2, -y, z+1/2'
'-x, y+1/2, -z+1/2'
'x+1/2, -y+1/2, -z'

loop_
_atom_site_type_symbol
_atom_site_label
_atom_site_fract_x
_atom_site_fract_y
_atom_site_fract_z
_atom_site_U_iso_or_equiv
_atom_site_adp_type
_atom_site_calc_flag
_atom_site_refinement_flags_adp
_atom_site_refinement_flags_posn
_atom_site_occupancy
Br Br1 0.42528(7) 0.79931(5) 0.09328(4) 0.02132(15) Uani d . . 1
C C1 0.5006(5) 0.9052(5) 0.1674(4) 0.0134(13) Uani d . . 1
C C2 0.4673(5) 1.0171(5) 0.1592(4) 0.0150(13) Uani d . . 1
H H2 0.4092 1.0425 0.1179 0.018 Uiso calc U R 1
C C3 0.5239(5) 1.0901(5) 0.2150(4) 0.0162(14) Uani d . . 1
H H3 0.5038 1.168 0.2136 0.019 Uiso calc U R 1
C C4 0.6097(5) 1.0486(5) 0.2725(4) 0.0160(13) Uani d . . 1
H H4 0.6509 1.0981 0.3099 0.019 Uiso calc U R 1
C C5 0.6352(5) 0.9356(5) 0.2753(3) 0.0122(12) Uani d . . 1
C C6 0.7233(6) 0.8838(4) 0.3400(3) 0.0136(13) Uani d . . 1
H H6 0.7945 0.938 0.3539 0.016 Uiso calc U R 1
C C7 0.6454(6) 0.8557(5) 0.4180(4) 0.0167(14) Uani d . . 1
H H7A 0.5705 0.8077 0.4025 0.02 Uiso calc U R 1
H H7B 0.702 0.811 0.4546 0.02 Uiso calc U R 1
C C8 0.5947(5) 0.9539(5) 0.4648(3) 0.0165(13) Uani d . . 1
C C9 0.4712(6) 0.9767(5) 0.4805(4) 0.0277(15) Uani d . . 1
H H9A 0.4045 0.9279 0.4613 0.033 Uiso calc U R 1
H H9B 0.4489 1.0418 0.5111 0.033 Uiso calc U R 1
C C10 0.7834(5) 0.7751(4) 0.3075(4) 0.0117(13) Uani d . . 1
C C11 0.9292(6) 0.8771(5) 0.2098(4) 0.0145(13) Uani d . . 1
C C12 1.0303(6) 0.7231(5) 0.1543(4) 0.0245(16) Uani d . . 1
H H12A 1.1133 0.7002 0.1804 0.029 Uiso calc U R 1
H H12B 1.0291 0.6939 0.0976 0.029 Uiso calc U R 1
C C13 0.9132(6) 0.6769(5) 0.2029(4) 0.0143(12) Uani d . . 1
H H13 0.9437 0.6227 0.2455 0.017 Uiso calc U R 1
C C14 0.8065(6) 0.6238(5) 0.1507(4) 0.0178(14) Uani d . . 1
H H14A 0.7214 0.633 0.1784 0.021 Uiso calc U R 1
H H14B 0.8019 0.6633 0.0976 0.021 Uiso calc U R 1
C C15 0.8311(6) 0.5000(5) 0.1358(4) 0.0149(13) Uani d . . 1
C C16 0.9190(6) 0.4623(5) 0.0771(4) 0.0183(13) Uani d . . 1
H H16 0.961 0.5154 0.0426 0.022 Uiso calc U R 1
C C17 0.9463(6) 0.3496(5) 0.0679(4) 0.0216(15) Uani d . . 1
H H17 1.009 0.3259 0.0288 0.026 Uiso calc U R 1
C C18 0.8823(6) 0.2709(5) 0.1157(4) 0.0254(16) Uani d . . 1
H H18 0.8993 0.193 0.1089 0.03 Uiso calc U R 1
C C19 0.7938(6) 0.3071(6) 0.1730(4) 0.0265(17) Uani d . . 1
H H19 0.7489 0.2537 0.2058 0.032 Uiso calc U R 1
C C20 0.7696(6) 0.4200(5) 0.1835(4) 0.0229(14) Uani d . . 1
H H20 0.7096 0.4434 0.2243 0.028 Uiso calc U R 1
I I1 0.74037(4) 1.05983(3) 0.51517(2) 0.01886(9) Uani d . . 1
N N1 0.5800(5) 0.8618(4) 0.2226(3) 0.0121(11) Uani d . . 1
N N2 0.8677(5) 0.7820(4) 0.2415(3) 0.0138(11) Uani d . . 1
O O1 0.7587(4) 0.6844(3) 0.3370(2) 0.0169(9) Uani d . . 1
O O2 0.9078(4) 0.9731(3) 0.2259(3) 0.0173(10) Uani d . . 1
O O3 1.0182(4) 0.8431(4) 0.1543(3) 0.0195(10) Uani d . . 1

loop_
_atom_site_aniso_label
_atom_site_aniso_U_11
_atom_site_aniso_U_22
_atom_site_aniso_U_33
_atom_site_aniso_U_12
_atom_site_aniso_U_13
_atom_site_aniso_U_23
Br1 0.0307(4) 0.0156(3) 0.0176(3) -0.0048(3) -0.0070(3) 0.0012(3)
C1 0.013(3) 0.015(3) 0.013(3) -0.004(2) 0.000(2) -0.001(2)
C2 0.011(3) 0.014(3) 0.019(4) 0.003(2) 0.003(3) 0.002(3)
C3 0.015(3) 0.014(3) 0.020(4) 0.001(2) 0.006(3) 0.001(3)
C4 0.018(3) 0.016(3) 0.014(3) 0.004(3) 0.001(2) -0.002(3)
C5 0.009(3) 0.014(3) 0.014(3) 0.000(3) 0.004(2) 0.002(3)
C6 0.017(3) 0.010(3) 0.014(3) -0.001(2) 0.002(3) 0.001(2)
C7 0.019(3) 0.012(3) 0.019(4) -0.002(2) 0.002(3) 0.000(3)
C8 0.019(3) 0.015(3) 0.016(3) 0.002(3) -0.004(2) -0.003(3)
C9 0.023(3) 0.032(4) 0.028(4) -0.001(3) -0.003(3) -0.007(3)
C10 0.012(3) 0.010(3) 0.014(3) 0.002(2) -0.002(2) -0.002(2)
C11 0.011(3) 0.016(3) 0.016(4) -0.001(3) 0.000(3) -0.002(3)
C12 0.023(4) 0.019(3) 0.032(4) 0.001(3) 0.001(3) -0.013(3)
C13 0.016(3) 0.013(3) 0.014(3) 0.004(2) 0.000(3) -0.003(2)
C14 0.014(3) 0.018(3) 0.021(4) 0.004(3) -0.003(3) -0.002(3)
C15 0.017(3) 0.013(3) 0.015(3) -0.002(3) -0.004(3) 0.000(3)
C16 0.022(3) 0.020(3) 0.014(3) -0.007(3) 0.003(3) -0.003(3)
C17 0.028(4) 0.021(3) 0.016(4) 0.006(3) -0.001(3) -0.009(3)
C18 0.036(4) 0.012(3) 0.029(4) 0.003(3) -0.013(3) -0.004(3)
C19 0.037(4) 0.019(3) 0.024(4) -0.009(3) -0.003(3) 0.008(3)
C20 0.027(4) 0.025(3) 0.016(3) -0.005(3) 0.002(3) -0.003(3)
I1 0.01694(18) 0.02247(18) 0.01718(17) -0.00068(19) -0.00019(18) -0.00469(18)
N1 0.013(2) 0.012(2) 0.012(3) -0.002(2) 0.004(2) 0.000(2)
N2 0.015(3) 0.007(2) 0.019(3) 0.001(2) -0.001(2) 0.001(2)
O1 0.020(2) 0.0122(18) 0.018(2) -0.002(2) 0.001(2) -0.0010(16)
O2 0.020(2) 0.014(2) 0.018(3) -0.0046(18) 0.0001(19) -0.0004(18)
O3 0.016(2) 0.023(2) 0.020(3) -0.0037(19) 0.0076(19) -0.003(2)

loop_
_atom_type_symbol
_atom_type_description
_atom_type_scat_dispersion_real
_atom_type_scat_dispersion_imag
_atom_type_scat_source
C C 0.0033 0.0016 'International Tables Vol C Tables 4.2.6.8 and 6.1.1.4'
H H 0.0000 0.0000 'International Tables Vol C Tables 4.2.6.8 and 6.1.1.4'
Br Br -0.2901 2.4595 'International Tables Vol C Tables 4.2.6.8 and 6.1.1.4'
I I -0.4742 1.8119 'International Tables Vol C Tables 4.2.6.8 and 6.1.1.4'
N N 0.0061 0.0033 'International Tables Vol C Tables 4.2.6.8 and 6.1.1.4'
O O 0.0106 0.0060 'International Tables Vol C Tables 4.2.6.8 and 6.1.1.4'

loop_
_geom_angle_atom_site_label_1
_geom_angle_atom_site_label_2
_geom_angle_atom_site_label_3
_geom_angle
N1 C1 C2 126.6(6)
N1 C1 Br1 115.2(4)
C2 C1 Br1 118.3(5)
C1 C2 C3 115.8(6)
C1 C2 H2 122.1
C3 C2 H2 122.1
C4 C3 C2 119.5(6)
C4 C3 H3 120.3
C2 C3 H3 120.3
C5 C4 C3 119.7(6)
C5 C4 H4 120.1
C3 C4 H4 120.1
N1 C5 C4 122.3(5)
N1 C5 C6 115.4(5)
C4 C5 C6 122.2(5)
C5 C6 C10 109.9(5)
C5 C6 C7 110.9(5)
C10 C6 C7 108.2(5)
C5 C6 H6 109.3
C10 C6 H6 109.3
C7 C6 H6 109.3
C8 C7 C6 115.8(5)
C8 C7 H7A 108.3
C6 C7 H7A 108.3
C8 C7 H7B 108.3
C6 C7 H7B 108.3
H7A C7 H7B 107.4
C9 C8 C7 126.5(6)
C9 C8 I1 118.5(5)
C7 C8 I1 114.9(4)
C8 C9 H9A 120.0
C8 C9 H9B 120.0
H9A C9 H9B 120.0
O1 C10 N2 119.7(5)
O1 C10 C6 122.2(5)
N2 C10 C6 118.1(5)
O2 C11 O3 124.1(6)
O2 C11 N2 127.7(6)
O3 C11 N2 108.2(5)
O3 C12 C13 106.7(5)
O3 C12 H12A 110.4
C13 C12 H12A 110.4
O3 C12 H12B 110.4
C13 C12 H12B 110.4
H12A C12 H12B 108.6
N2 C13 C14 111.4(5)
N2 C13 C12 99.5(4)
C14 C13 C12 114.7(5)
N2 C13 H13 110.3
C14 C13 H13 110.3
C12 C13 H13 110.3
C15 C14 C13 112.0(5)
C15 C14 H14A 109.2
C13 C14 H14A 109.2
C15 C14 H14B 109.2
C13 C14 H14B 109.2
H14A C14 H14B 107.9
C20 C15 C16 117.6(5)
C20 C15 C14 120.1(6)
C16 C15 C14 122.2(6)
C17 C16 C15 121.4(6)
C17 C16 H16 119.3
C15 C16 H16 119.3
C16 C17 C18 120.0(6)
C16 C17 H17 120.0
C18 C17 H17 120.0
C19 C18 C17 119.1(6)
C19 C18 H18 120.5
C17 C18 H18 120.5
C18 C19 C20 120.7(6)
C18 C19 H19 119.7
C20 C19 H19 119.7
C19 C20 C15 121.2(6)
C19 C20 H20 119.4
C15 C20 H20 119.4
C1 N1 C5 116.1(5)
C10 N2 C11 128.3(5)
C10 N2 C13 118.7(5)
C11 N2 C13 112.6(5)
C11 O3 C12 111.0(5)

loop_
_geom_bond_atom_site_label_1
_geom_bond_atom_site_label_2
_geom_bond_distance
Br1 C1 1.912(6)
C1 N1 1.321(7)
C1 C2 1.382(8)
C2 C3 1.388(8)
C2 H2 0.95
C3 C4 1.379(8)
C3 H3 0.95
C4 C5 1.371(9)
C4 H4 0.95
C5 N1 1.355(7)
C5 C6 1.523(8)
C6 C10 1.529(7)
C6 C7 1.542(8)
C6 H6 1.0
C7 C8 1.491(8)
C7 H7A 0.99
C7 H7B 0.99
C8 C9 1.321(8)
C8 I1 2.121(6)
C9 H9A 0.95
C9 H9B 0.95
C10 O1 1.209(6)
C10 N2 1.387(7)
C11 O2 1.193(7)
C11 O3 1.350(7)
C11 N2 1.396(8)
C12 O3 1.434(7)
C12 C13 1.541(8)
C12 H12A 0.99
C12 H12B 0.99
C13 N2 1.477(7)
C13 C14 1.526(8)
C13 H13 1.0
C14 C15 1.515(7)
C14 H14A 0.99
C14 H14B 0.99
C15 C20 1.384(8)
C15 C16 1.391(8)
C16 C17 1.379(8)
C16 H16 0.95
C17 C18 1.386(9)
C17 H17 0.95
C18 C19 1.374(9)
C18 H18 0.95
C19 C20 1.377(8)
C19 H19 0.95
C20 H20 0.95
